data_4084494
loop_
_publ_author_name
'Hoggard, Bryce R.'
'Larsen, Christopher B.'
'Lucas, Nigel T.'

_publ_section_title
;
 Site Selectivity of [RuCp*]+Complexation in Cyclopenta[def]triphenylenes
;
_journal_issue 21
_journal_name_full Organometallics
_journal_page_first 6200
_journal_paper_doi 10.1021/om5008852
_journal_volume 33
_journal_year 2014
_chemical_formula_moiety 'C31 H31 O3 Ru 1+, F6 P 1-, C3 H6 O'
_chemical_formula_sum 'C34 H37 F6 O4 P Ru'
_chemical_formula_weight 755.68
_chemical_name_systematic
; 
[\h^6^-9,10-dimethoxy-4H-cyclopenta[def]triphenylene]-
[\h^5^-(hydroxymethyl)tetraamethylcyclopentadienyl]ruthenium(II) 
hexafluorophosphate  
;
_space_group_IT_number 2
_symmetry_cell_setting triclinic
_symmetry_space_group_name_Hall '-P 1'
_symmetry_space_group_name_H-M 'P -1'
_atom_sites_solution_hydrogens geom
_atom_sites_solution_primary direct
_atom_sites_solution_secondary difmap
_audit_block_code ntl1413
_audit_creation_method SHELXL-97
_cell_angle_alpha 88.506(3)
_cell_angle_beta 87.780(3)
_cell_angle_gamma 73.274(4)
_cell_formula_units_Z 2
_cell_length_a 9.8304(4)
_cell_length_b 11.1390(4)
_cell_length_c 14.5873(5)
_cell_measurement_reflns_used 12173
_cell_measurement_temperature 100(2)
_cell_measurement_theta_max 76.631
_cell_measurement_theta_min 4.701
_cell_volume 1528.41(10)
_computing_cell_refinement 'CrysAlisPro (Agilent, V 1.171.37.33)'
_computing_data_collection 'CrysAlisPro (Agilent, V 1.171.37.33)'
_computing_data_reduction 'CrysAlisPro (Agilent, V 1.171.37.33)'
_computing_molecular_graphics 'ORTEP-3 (Farrugia, 2008)'
_computing_publication_material 'enCIFer (CCDC, 2014)'
_computing_structure_refinement 'SHELXL-97 (Sheldrick, 1997)'
_computing_structure_solution 'SHELXS-97 (Sheldrick, 1997)'
_diffrn_ambient_temperature 100(2)
_diffrn_crystal_treatment
; 
Crystal was attached with Paratone N oil to a 0.3 mm CryoLoop supported 
in a copper mounting pin, then quenched in a cold nitrogen gas from a gas
stream from an Oxford Cryosystems Cryostream.
;
_diffrn_detector_area_resol_mean 5.1725
_diffrn_measured_fraction_theta_full 0.999
_diffrn_measured_fraction_theta_max 0.988
_diffrn_measurement_device_type 'SuperNova, Dual, Cu at zero, Atlas'
_diffrn_measurement_method '\w scans'
_diffrn_radiation_monochromator mirror
_diffrn_radiation_source 'SuperNova (Cu) X-ray Source'
_diffrn_radiation_type CuK\a
_diffrn_radiation_wavelength 1.54184
_diffrn_reflns_av_R_equivalents 0.0446
_diffrn_reflns_av_sigmaI/netI 0.0418
_diffrn_reflns_limit_h_max 10
_diffrn_reflns_limit_h_min -12
_diffrn_reflns_limit_k_max 14
_diffrn_reflns_limit_k_min -13
_diffrn_reflns_limit_l_max 18
_diffrn_reflns_limit_l_min -18
_diffrn_reflns_number 18525
_diffrn_reflns_theta_full 67.00
_diffrn_reflns_theta_max 76.72
_diffrn_reflns_theta_min 4.70
_diffrn_standards_interval_count 0
_diffrn_standards_interval_time 0
_diffrn_standards_number 0
_exptl_absorpt_coefficient_mu 5.321
_exptl_absorpt_correction_T_max 0.8567
_exptl_absorpt_correction_T_min 0.3173
_exptl_absorpt_correction_type multi-scan
_exptl_absorpt_process_details
;
CrysAlisPro, Agilent Technologies, Version 1.171.37.33.
Empirical absorption correction using spherical harmonics, 
implemented in SCALE3 ABSPACK scaling algorithm.
;
_exptl_crystal_colour colorless
_exptl_crystal_density_diffrn 1.642
_exptl_crystal_density_method 'not measured'
_exptl_crystal_description irregular
_exptl_crystal_F_000 772
_exptl_crystal_preparation
;
Crystals were grown by rt diffusion of ether vapour into a concentrated 
solution of the complex in acetone.
;
_exptl_crystal_size_max 0.28
_exptl_crystal_size_mid 0.14
_exptl_crystal_size_min 0.03
_refine_diff_density_max 0.873
_refine_diff_density_min -0.676
_refine_diff_density_rms 0.102
_refine_ls_extinction_method none
_refine_ls_goodness_of_fit_ref 1.033
_refine_ls_hydrogen_treatment constr
_refine_ls_matrix_type full
_refine_ls_number_parameters 423
_refine_ls_number_reflns 6364
_refine_ls_number_restraints 0
_refine_ls_restrained_S_all 1.033
_refine_ls_R_factor_all 0.0414
_refine_ls_R_factor_gt 0.0386
_refine_ls_shift/su_max 0.000
_refine_ls_shift/su_mean 0.000
_refine_ls_structure_factor_coef Fsqd
_refine_ls_weighting_details 'calc w=1/[\s^2^(Fo^2^)+(0.0641P)^2^+1.1104P] where P=(Fo^2^+2Fc^2^)/3'
_refine_ls_weighting_scheme calc
_refine_ls_wR_factor_gt 0.0984
_refine_ls_wR_factor_ref 0.1015
_reflns_number_gt 5977
_reflns_number_total 6364
_reflns_threshold_expression >2sigma(I)
_cod_data_source_file om5008852_si_002.cif
_cod_data_source_block RuCpMe4CH2OH_4
_cod_depositor_comments 'Adding full bibliography for 4084487--4084494.cif.'
_cod_original_cell_volume 1528.4(1)
_cod_database_code 4084494

loop_
_symmetry_equiv_pos_as_xyz
'x, y, z'
'-x, -y, -z'

loop_
_atom_site_label
_atom_site_type_symbol
_atom_site_fract_x
_atom_site_fract_y
_atom_site_fract_z
_atom_site_U_iso_or_equiv
_atom_site_adp_type
_atom_site_occupancy
_atom_site_symmetry_multiplicity
_atom_site_calc_flag
_atom_site_refinement_flags
Ru1 Ru 0.470096(18) 0.355657(16) 0.279372(12) 0.01912(8) Uani 1 1 d .
P1 P 0.17893(8) 0.85662(6) 0.27542(5) 0.02745(15) Uani 1 1 d .
F1 F 0.1496(2) 0.76738(17) 0.19847(13) 0.0384(4) Uani 1 1 d .
O1 O 0.1688(2) 0.39152(18) -0.17352(13) 0.0271(4) Uani 1 1 d .
C1 C 0.4520(3) 0.5294(2) 0.19734(17) 0.0220(5) Uani 1 1 d .
H1 H 0.3700 0.5989 0.1903 0.026 Uiso 1 1 calc R
F2 F 0.2082(2) 0.94603(19) 0.35216(15) 0.0447(5) Uani 1 1 d .
O2 O 0.0821(2) 0.58542(19) -0.06968(14) 0.0280(4) Uani 1 1 d .
C2 C 0.5440(3) 0.5245(3) 0.27105(18) 0.0245(5) Uani 1 1 d .
H2 H 0.5238 0.5937 0.3112 0.029 Uiso 1 1 calc R
F3 F 0.3392(2) 0.83150(19) 0.23652(14) 0.0395(4) Uani 1 1 d .
O3 O 0.2588(3) 0.4234(2) 0.55895(15) 0.0390(5) Uani 1 1 d .
C3 C 0.6658(3) 0.4202(3) 0.28739(18) 0.0233(5) Uani 1 1 d .
H3 H 0.7243 0.4188 0.3379 0.028 Uiso 1 1 calc R
F4 F 0.0189(2) 0.8816(2) 0.31481(15) 0.0457(5) Uani 1 1 d .
C4 C 0.8137(3) 0.1944(3) 0.21770(19) 0.0261(5) Uani 1 1 d .
H4B H 0.9084 0.2082 0.2083 0.031 Uiso 1 1 calc R
H4A H 0.8144 0.1407 0.2729 0.031 Uiso 1 1 calc R
F5 F 0.2302(2) 0.73799(19) 0.34306(14) 0.0443(5) Uani 1 1 d .
C5 C 0.8301(3) 0.0242(3) 0.0870(2) 0.0307(6) Uani 1 1 d .
H5 H 0.9133 -0.0362 0.1074 0.037 Uiso 1 1 calc R
F6 F 0.1277(2) 0.97426(17) 0.20749(15) 0.0427(4) Uani 1 1 d .
C6 C 0.7603(4) 0.0044(3) 0.0091(2) 0.0357(7) Uani 1 1 d .
H6 H 0.7989 -0.0717 -0.0230 0.043 Uiso 1 1 calc R
C7 C 0.6379(3) 0.0892(3) -0.0244(2) 0.0315(6) Uani 1 1 d .
H7 H 0.5951 0.0703 -0.0773 0.038 Uiso 1 1 calc R
C8 C 0.3714(3) 0.2968(2) -0.07838(18) 0.0231(5) Uani 1 1 d .
H8 H 0.4019 0.2247 -0.1157 0.028 Uiso 1 1 calc R
C9 C 0.2506(3) 0.3906(3) -0.10085(18) 0.0232(5) Uani 1 1 d .
C10 C 0.2030(3) 0.4985(2) -0.04404(18) 0.0231(5) Uani 1 1 d .
C11 C 0.2798(3) 0.5080(2) 0.03140(18) 0.0219(5) Uani 1 1 d .
H11 H 0.2482 0.5799 0.0689 0.026 Uiso 1 1 calc R
C3A C 0.6961(3) 0.3195(2) 0.22601(18) 0.0216(5) Uani 1 1 d .
C4A C 0.7719(3) 0.1362(3) 0.13304(18) 0.0249(5) Uani 1 1 d .
C13 C 0.6501(3) 0.2192(2) 0.09736(18) 0.0222(5) Uani 1 1 d .
C7A C 0.5787(3) 0.2031(2) 0.02104(17) 0.0228(5) Uani 1 1 d .
C7B C 0.4506(3) 0.3051(2) -0.00165(17) 0.0220(5) Uani 1 1 d .
C11A C 0.4038(3) 0.4134(2) 0.05381(17) 0.0211(5) Uani 1 1 d .
C11B C 0.4840(3) 0.4282(2) 0.13360(17) 0.0209(5) Uani 1 1 d .
C12 C 0.6053(3) 0.3298(2) 0.15173(17) 0.0205(5) Uani 1 1 d .
C28 C 0.2082(3) 0.2832(3) -0.2305(2) 0.0301(6) Uani 1 1 d .
H28A H 0.3016 0.2754 -0.2599 0.045 Uiso 1 1 calc R
H28B H 0.1375 0.2920 -0.2776 0.045 Uiso 1 1 calc R
H28C H 0.2124 0.2082 -0.1928 0.045 Uiso 1 1 calc R
C29 C 0.0266(3) 0.6866(3) -0.0073(2) 0.0301(6) Uani 1 1 d .
H29A H 0.0147 0.6525 0.0542 0.045 Uiso 1 1 calc R
H29B H -0.0657 0.7388 -0.0280 0.045 Uiso 1 1 calc R
H29C H 0.0927 0.7375 -0.0053 0.045 Uiso 1 1 calc R
C31 C 0.3129(3) 0.2512(3) 0.27618(18) 0.0241(5) Uani 1 1 d .
C32 C 0.2525(3) 0.3659(3) 0.32532(18) 0.0226(5) Uani 1 1 d .
C33 C 0.3388(3) 0.3639(2) 0.40259(17) 0.0213(5) Uani 1 1 d .
C34 C 0.4505(3) 0.2479(3) 0.40286(18) 0.0236(5) Uani 1 1 d .
C35 C 0.4341(3) 0.1781(2) 0.32432(19) 0.0249(5) Uani 1 1 d .
C36 C 0.2566(3) 0.2140(3) 0.1912(2) 0.0312(6) Uani 1 1 d .
H36A H 0.3358 0.1649 0.1525 0.047 Uiso 1 1 calc R
H36B H 0.2044 0.2893 0.1574 0.047 Uiso 1 1 calc R
H36C H 0.1926 0.1632 0.2078 0.047 Uiso 1 1 calc R
C37 C 0.1195(3) 0.4663(3) 0.3005(2) 0.0308(6) Uani 1 1 d .
H37A H 0.0370 0.4481 0.3311 0.046 Uiso 1 1 calc R
H37B H 0.1091 0.4684 0.2339 0.046 Uiso 1 1 calc R
H37C H 0.1259 0.5478 0.3204 0.046 Uiso 1 1 calc R
C38 C 0.3117(3) 0.4634(3) 0.47500(19) 0.0276(6) Uani 1 1 d .
H38A H 0.4012 0.4837 0.4860 0.033 Uiso 1 1 calc R
H38B H 0.2420 0.5406 0.4525 0.033 Uiso 1 1 calc R
C39 C 0.5572(3) 0.2036(3) 0.4757(2) 0.0307(6) Uani 1 1 d .
H39A H 0.5704 0.2760 0.5070 0.046 Uiso 1 1 calc R
H39B H 0.6480 0.1552 0.4476 0.046 Uiso 1 1 calc R
H39C H 0.5232 0.1505 0.5202 0.046 Uiso 1 1 calc R
C40 C 0.5239(3) 0.0488(3) 0.2981(2) 0.0316(6) Uani 1 1 d .
H40A H 0.4742 -0.0128 0.3174 0.047 Uiso 1 1 calc R
H40B H 0.6150 0.0295 0.3285 0.047 Uiso 1 1 calc R
H40C H 0.5407 0.0457 0.2315 0.047 Uiso 1 1 calc R
O91 O 0.0289(3) 0.3452(2) 0.51205(18) 0.0403(5) Uani 1 1 d .
C91 C 0.0544(3) 0.2333(3) 0.4978(2) 0.0301(6) Uani 1 1 d .
C92 C 0.1908(3) 0.1411(3) 0.5245(2) 0.0318(6) Uani 1 1 d .
H92A H 0.2496 0.1850 0.5548 0.048 Uiso 1 1 calc R
H92B H 0.2418 0.1000 0.4695 0.048 Uiso 1 1 calc R
H92C H 0.1707 0.0780 0.5667 0.048 Uiso 1 1 calc R
C93 C -0.0508(4) 0.1824(3) 0.4525(2) 0.0392(7) Uani 1 1 d .
H93A H -0.1296 0.2520 0.4310 0.059 Uiso 1 1 calc R
H93B H -0.0874 0.1305 0.4967 0.059 Uiso 1 1 calc R
H93C H -0.0043 0.1314 0.4002 0.059 Uiso 1 1 calc R
H3O H 0.1659 0.4210 0.5454 0.059 Uiso 1 1 d R

loop_
_atom_site_aniso_label
_atom_site_aniso_U_11
_atom_site_aniso_U_22
_atom_site_aniso_U_33
_atom_site_aniso_U_23
_atom_site_aniso_U_13
_atom_site_aniso_U_12
Ru1 0.02241(12) 0.01593(12) 0.01924(11) -0.00274(7) 0.00013(7) -0.00576(8)
P1 0.0315(3) 0.0193(3) 0.0316(3) -0.0055(3) 0.0023(3) -0.0075(3)
F1 0.0461(10) 0.0288(9) 0.0409(10) -0.0096(7) -0.0055(8) -0.0103(8)
O1 0.0314(10) 0.0233(9) 0.0253(9) -0.0039(7) -0.0043(7) -0.0053(8)
C1 0.0312(13) 0.0132(11) 0.0217(11) 0.0017(9) 0.0012(9) -0.0068(9)
F2 0.0475(11) 0.0374(10) 0.0506(12) -0.0222(9) -0.0002(9) -0.0128(9)
O2 0.0285(9) 0.0229(9) 0.0283(9) -0.0024(8) -0.0040(7) -0.0001(8)
C2 0.0311(13) 0.0201(12) 0.0250(12) -0.0047(9) 0.0024(10) -0.0120(10)
F3 0.0345(9) 0.0379(10) 0.0459(11) -0.0089(8) 0.0053(8) -0.0099(8)
O3 0.0517(13) 0.0433(13) 0.0285(10) -0.0112(9) 0.0071(9) -0.0242(11)
C3 0.0249(12) 0.0249(13) 0.0240(12) -0.0031(10) 0.0000(9) -0.0132(10)
F4 0.0376(10) 0.0507(12) 0.0506(12) -0.0124(9) 0.0113(8) -0.0162(9)
C4 0.0243(12) 0.0244(13) 0.0275(13) -0.0030(10) -0.0012(10) -0.0035(10)
F5 0.0590(12) 0.0332(10) 0.0407(10) 0.0052(8) -0.0050(9) -0.0134(9)
C5 0.0297(14) 0.0217(13) 0.0344(14) -0.0035(11) -0.0032(11) 0.0034(11)
F6 0.0480(11) 0.0233(9) 0.0543(12) 0.0046(8) -0.0020(9) -0.0067(8)
C6 0.0418(16) 0.0211(14) 0.0357(15) -0.0085(11) -0.0040(13) 0.0054(12)
C7 0.0406(16) 0.0217(13) 0.0279(13) -0.0056(11) -0.0038(11) -0.0013(12)
C8 0.0285(12) 0.0179(12) 0.0225(12) -0.0037(9) 0.0027(9) -0.0060(10)
C9 0.0253(12) 0.0219(12) 0.0234(12) -0.0024(9) 0.0001(9) -0.0082(10)
C10 0.0242(12) 0.0200(12) 0.0245(12) -0.0001(10) 0.0010(9) -0.0058(10)
C11 0.0248(12) 0.0164(11) 0.0238(12) -0.0023(9) 0.0022(9) -0.0052(9)
C3A 0.0186(11) 0.0220(12) 0.0246(12) -0.0007(10) 0.0020(9) -0.0068(9)
C4A 0.0249(12) 0.0221(13) 0.0258(12) -0.0021(10) 0.0003(10) -0.0038(10)
C13 0.0260(12) 0.0178(12) 0.0213(11) -0.0019(9) 0.0032(9) -0.0043(10)
C7A 0.0279(12) 0.0182(12) 0.0212(11) -0.0020(9) 0.0010(9) -0.0051(10)
C7B 0.0265(12) 0.0175(12) 0.0220(11) -0.0009(9) 0.0011(9) -0.0066(10)
C11A 0.0238(12) 0.0167(11) 0.0225(11) -0.0012(9) 0.0009(9) -0.0054(9)
C11B 0.0258(12) 0.0179(11) 0.0192(11) 0.0004(9) 0.0017(9) -0.0069(9)
C12 0.0239(11) 0.0191(12) 0.0195(11) -0.0017(9) 0.0028(9) -0.0079(9)
C28 0.0363(15) 0.0285(14) 0.0268(13) -0.0066(11) -0.0049(11) -0.0102(12)
C29 0.0276(13) 0.0221(13) 0.0353(14) -0.0044(11) -0.0019(11) 0.0018(11)
C31 0.0289(13) 0.0233(13) 0.0246(12) -0.0015(10) 0.0019(10) -0.0151(11)
C32 0.0213(11) 0.0226(12) 0.0250(12) -0.0005(10) 0.0031(9) -0.0084(10)
C33 0.0236(12) 0.0215(12) 0.0197(11) -0.0020(9) 0.0035(9) -0.0083(10)
C34 0.0275(12) 0.0230(13) 0.0211(12) 0.0034(9) 0.0012(9) -0.0092(10)
C35 0.0302(13) 0.0184(12) 0.0287(13) -0.0010(10) 0.0039(10) -0.0119(10)
C36 0.0383(15) 0.0328(15) 0.0281(13) -0.0030(11) -0.0031(11) -0.0186(12)
C37 0.0241(13) 0.0275(14) 0.0395(15) 0.0006(11) -0.0029(11) -0.0052(11)
C38 0.0296(13) 0.0290(14) 0.0266(13) -0.0084(11) 0.0070(10) -0.0126(11)
C39 0.0314(14) 0.0314(15) 0.0288(13) 0.0069(11) -0.0053(11) -0.0082(12)
C40 0.0322(14) 0.0189(13) 0.0428(16) -0.0029(11) 0.0030(12) -0.0060(11)
O91 0.0389(12) 0.0259(11) 0.0547(14) -0.0036(10) 0.0103(10) -0.0084(9)
C91 0.0330(14) 0.0275(14) 0.0285(13) -0.0009(11) 0.0041(11) -0.0072(12)
C92 0.0318(14) 0.0281(14) 0.0340(14) -0.0038(11) 0.0005(11) -0.0062(12)
C93 0.0383(16) 0.0382(17) 0.0392(16) -0.0054(13) -0.0083(13) -0.0068(13)

loop_
_atom_type_symbol
_atom_type_description
_atom_type_scat_dispersion_real
_atom_type_scat_dispersion_imag
_atom_type_scat_source
C C 0.0181 0.0091 'International Tables Vol C Tables 4.2.6.8 and 6.1.1.4'
H H 0.0000 0.0000 'International Tables Vol C Tables 4.2.6.8 and 6.1.1.4'
O O 0.0492 0.0322 'International Tables Vol C Tables 4.2.6.8 and 6.1.1.4'
F F 0.0727 0.0534 'International Tables Vol C Tables 4.2.6.8 and 6.1.1.4'
P P 0.2955 0.4335 'International Tables Vol C Tables 4.2.6.8 and 6.1.1.4'
Ru Ru 0.0552 3.2960 'International Tables Vol C Tables 4.2.6.8 and 6.1.1.4'

loop_
_geom_angle_atom_site_label_1
_geom_angle_atom_site_label_2
_geom_angle_atom_site_label_3
_geom_angle
C33 Ru1 C34 38.67(10)
C33 Ru1 C35 64.54(10)
C34 Ru1 C35 38.61(10)
C33 Ru1 C31 64.48(10)
C34 Ru1 C31 64.49(10)
C35 Ru1 C31 38.24(11)
C33 Ru1 C32 38.47(10)
C34 Ru1 C32 64.53(10)
C35 Ru1 C32 64.25(10)
C31 Ru1 C32 38.45(10)
C33 Ru1 C2 108.62(10)
C34 Ru1 C2 126.24(10)
C35 Ru1 C2 162.90(11)
C31 Ru1 C2 155.33(11)
C32 Ru1 C2 121.15(10)
C33 Ru1 C1 119.18(10)
C34 Ru1 C1 155.15(10)
C35 Ru1 C1 159.51(11)
C31 Ru1 C1 122.66(10)
C32 Ru1 C1 105.22(10)
C2 Ru1 C1 37.56(10)
C33 Ru1 C12 174.98(9)
C34 Ru1 C12 137.50(10)
C35 Ru1 C12 110.46(10)
C31 Ru1 C12 111.52(10)
C32 Ru1 C12 140.02(10)
C2 Ru1 C12 76.28(10)
C1 Ru1 C12 65.30(9)
C33 Ru1 C3 117.76(10)
C34 Ru1 C3 108.68(10)
C35 Ru1 C3 129.72(10)
C31 Ru1 C3 167.17(11)
C32 Ru1 C3 150.50(10)
C2 Ru1 C3 37.50(10)
C1 Ru1 C3 68.34(10)
C12 Ru1 C3 65.39(9)
C33 Ru1 C3A 143.74(10)
C34 Ru1 C3A 113.18(10)
C35 Ru1 C3A 109.24(10)
C31 Ru1 C3A 134.06(10)
C32 Ru1 C3A 172.47(9)
C2 Ru1 C3A 66.21(10)
C1 Ru1 C3A 79.72(10)
C12 Ru1 C3A 36.79(9)
C3 Ru1 C3A 36.54(9)
C33 Ru1 C11B 146.23(10)
C34 Ru1 C11B 166.47(10)
C35 Ru1 C11B 127.87(10)
C31 Ru1 C11B 104.79(10)
C32 Ru1 C11B 112.89(10)
C2 Ru1 C11B 66.98(9)
C1 Ru1 C11B 37.33(9)
C12 Ru1 C11B 36.23(9)
C3 Ru1 C11B 80.10(9)
C3A Ru1 C11B 67.52(9)
F6 P1 F5 179.63(12)
F6 P1 F3 90.53(11)
F5 P1 F3 89.43(12)
F6 P1 F4 89.66(12)
F5 P1 F4 90.38(12)
F3 P1 F4 179.73(13)
F6 P1 F2 90.12(12)
F5 P1 F2 90.25(12)
F3 P1 F2 89.83(11)
F4 P1 F2 89.98(11)
F6 P1 F1 89.77(11)
F5 P1 F1 89.86(11)
F3 P1 F1 90.12(11)
F4 P1 F1 90.06(11)
F2 P1 F1 179.88(13)
C9 O1 C28 117.0(2)
C2 C1 C11B 119.4(2)
C2 C1 Ru1 70.75(14)
C11B C1 Ru1 73.36(14)
C2 C1 H1 120.3
C11B C1 H1 120.3
Ru1 C1 H1 127.6
C10 O2 C29 115.5(2)
C1 C2 C3 122.9(2)
C1 C2 Ru1 71.69(14)
C3 C2 Ru1 72.95(15)
C1 C2 H2 118.5
C3 C2 H2 118.5
Ru1 C2 H2 129.5
C38 O3 H3O 104.0
C3A C3 C2 117.8(2)
C3A C3 Ru1 71.91(14)
C2 C3 Ru1 69.55(14)
C3A C3 H3 121.1
C2 C3 H3 121.1
Ru1 C3 H3 129.7
C4A C4 C3A 102.8(2)
C4A C4 H4B 111.2
C3A C4 H4B 111.2
C4A C4 H4A 111.2
C3A C4 H4A 111.2
H4B C4 H4A 109.1
C4A C5 C6 117.1(3)
C4A C5 H5 121.5
C6 C5 H5 121.5
C7 C6 C5 124.2(3)
C7 C6 H6 117.9
C5 C6 H6 117.9
C6 C7 C7A 119.3(3)
C6 C7 H7 120.4
C7A C7 H7 120.4
C9 C8 C7B 121.8(2)
C9 C8 H8 119.1
C7B C8 H8 119.1
O1 C9 C8 126.0(2)
O1 C9 C10 114.7(2)
C8 C9 C10 119.3(2)
O2 C10 C11 124.7(2)
O2 C10 C9 115.8(2)
C11 C10 C9 119.5(2)
C10 C11 C11A 121.3(2)
C10 C11 H11 119.4
C11A C11 H11 119.4
C3 C3A C12 117.6(2)
C3 C3A C4 134.4(2)
C12 C3A C4 108.0(2)
C3 C3A Ru1 71.56(14)
C12 C3A Ru1 70.42(14)
C4 C3A Ru1 129.11(18)
C5 C4A C13 117.1(3)
C5 C4A C4 133.9(3)
C13 C4A C4 109.0(2)
C7A C13 C4A 127.4(2)
C7A C13 C12 122.5(2)
C4A C13 C12 110.1(2)
C13 C7A C7 114.8(2)
C13 C7A C7B 116.7(2)
C7 C7A C7B 128.5(3)
C8 C7B C11A 118.6(2)
C8 C7B C7A 120.6(2)
C11A C7B C7A 120.8(2)
C11 C11A C7B 119.5(2)
C11 C11A C11B 119.6(2)
C7B C11A C11B 120.9(2)
C12 C11B C1 115.3(2)
C12 C11B C11A 116.1(2)
C1 C11B C11A 128.5(2)
C12 C11B Ru1 70.03(14)
C1 C11B Ru1 69.31(14)
C11A C11B Ru1 128.78(18)
C11B C12 C3A 126.9(2)
C11B C12 C13 122.9(2)
C3A C12 C13 110.2(2)
C11B C12 Ru1 73.74(14)
C3A C12 Ru1 72.79(14)
C13 C12 Ru1 126.75(18)
O1 C28 H28A 109.5
O1 C28 H28B 109.5
H28A C28 H28B 109.5
O1 C28 H28C 109.5
H28A C28 H28C 109.5
H28B C28 H28C 109.5
O2 C29 H29A 109.5
O2 C29 H29B 109.5
H29A C29 H29B 109.5
O2 C29 H29C 109.5
H29A C29 H29C 109.5
H29B C29 H29C 109.5
C35 C31 C32 108.1(2)
C35 C31 C36 126.0(3)
C32 C31 C36 125.8(3)
C35 C31 Ru1 70.84(15)
C32 C31 Ru1 70.80(14)
C36 C31 Ru1 125.12(19)
C33 C32 C31 107.6(2)
C33 C32 C37 127.0(2)
C31 C32 C37 125.3(3)
C33 C32 Ru1 69.68(14)
C31 C32 Ru1 70.75(14)
C37 C32 Ru1 126.64(19)
C32 C33 C34 108.5(2)
C32 C33 C38 125.8(2)
C34 C33 C38 125.6(2)
C32 C33 Ru1 71.85(14)
C34 C33 Ru1 71.10(14)
C38 C33 Ru1 125.78(18)
C33 C34 C35 107.6(2)
C33 C34 C39 125.9(2)
C35 C34 C39 126.3(3)
C33 C34 Ru1 70.23(14)
C35 C34 Ru1 71.28(15)
C39 C34 Ru1 127.58(19)
C31 C35 C34 108.1(2)
C31 C35 C40 125.2(3)
C34 C35 C40 126.7(3)
C31 C35 Ru1 70.92(15)
C34 C35 Ru1 70.11(14)
C40 C35 Ru1 126.35(19)
C31 C36 H36A 109.5
C31 C36 H36B 109.5
H36A C36 H36B 109.5
C31 C36 H36C 109.5
H36A C36 H36C 109.5
H36B C36 H36C 109.5
C32 C37 H37A 109.5
C32 C37 H37B 109.5
H37A C37 H37B 109.5
C32 C37 H37C 109.5
H37A C37 H37C 109.5
H37B C37 H37C 109.5
O3 C38 C33 111.7(2)
O3 C38 H38A 109.3
C33 C38 H38A 109.3
O3 C38 H38B 109.3
C33 C38 H38B 109.3
H38A C38 H38B 107.9
C34 C39 H39A 109.5
C34 C39 H39B 109.5
H39A C39 H39B 109.5
C34 C39 H39C 109.5
H39A C39 H39C 109.5
H39B C39 H39C 109.5
C35 C40 H40A 109.5
C35 C40 H40B 109.5
H40A C40 H40B 109.5
C35 C40 H40C 109.5
H40A C40 H40C 109.5
H40B C40 H40C 109.5
O91 C91 C92 122.0(3)
O91 C91 C93 121.0(3)
C92 C91 C93 117.0(3)
C91 C92 H92A 109.5
C91 C92 H92B 109.5
H92A C92 H92B 109.5
C91 C92 H92C 109.5
H92A C92 H92C 109.5
H92B C92 H92C 109.5
C91 C93 H93A 109.5
C91 C93 H93B 109.5
H93A C93 H93B 109.5
C91 C93 H93C 109.5
H93A C93 H93C 109.5
H93B C93 H93C 109.5

loop_
_geom_bond_atom_site_label_1
_geom_bond_atom_site_label_2
_geom_bond_distance
Ru1 C33 2.160(2)
Ru1 C34 2.171(3)
Ru1 C35 2.187(3)
Ru1 C31 2.188(3)
Ru1 C32 2.189(2)
Ru1 C2 2.202(3)
Ru1 C1 2.215(2)
Ru1 C12 2.221(2)
Ru1 C3 2.247(3)
Ru1 C3A 2.252(2)
Ru1 C11B 2.268(2)
P1 F6 1.595(2)
P1 F5 1.600(2)
P1 F3 1.602(2)
P1 F4 1.603(2)
P1 F2 1.6051(19)
P1 F1 1.6059(18)
O1 C9 1.353(3)
O1 C28 1.433(3)
C1 C2 1.422(4)
C1 C11B 1.436(3)
C1 H1 0.9500
O2 C10 1.358(3)
O2 C29 1.434(3)
C2 C3 1.431(4)
C2 H2 0.9500
O3 C38 1.423(4)
O3 H3O 0.9497
C3 C3A 1.410(4)
C3 H3 0.9500
C4 C4A 1.532(4)
C4 C3A 1.537(4)
C4 H4B 0.9900
C4 H4A 0.9900
C5 C4A 1.392(4)
C5 C6 1.405(4)
C5 H5 0.9500
C6 C7 1.394(4)
C6 H6 0.9500
C7 C7A 1.405(4)
C7 H7 0.9500
C8 C9 1.382(4)
C8 C7B 1.408(4)
C8 H8 0.9500
C9 C10 1.431(4)
C10 C11 1.381(4)
C11 C11A 1.406(4)
C11 H11 0.9500
C3A C12 1.412(4)
C4A C13 1.395(4)
C13 C7A 1.382(4)
C13 C12 1.432(3)
C7A C7B 1.475(4)
C7B C11A 1.423(3)
C11A C11B 1.469(4)
C11B C12 1.397(4)
C28 H28A 0.9800
C28 H28B 0.9800
C28 H28C 0.9800
C29 H29A 0.9800
C29 H29B 0.9800
C29 H29C 0.9800
C31 C35 1.433(4)
C31 C32 1.441(4)
C31 C36 1.493(4)
C32 C33 1.433(4)
C32 C37 1.505(4)
C33 C34 1.434(4)
C33 C38 1.512(4)
C34 C35 1.441(4)
C34 C39 1.494(4)
C35 C40 1.507(4)
C36 H36A 0.9800
C36 H36B 0.9800
C36 H36C 0.9800
C37 H37A 0.9800
C37 H37B 0.9800
C37 H37C 0.9800
C38 H38A 0.9900
C38 H38B 0.9900
C39 H39A 0.9800
C39 H39B 0.9800
C39 H39C 0.9800
C40 H40A 0.9800
C40 H40B 0.9800
C40 H40C 0.9800
O91 C91 1.220(4)
C91 C92 1.493(4)
C91 C93 1.495(5)
C92 H92A 0.9800
C92 H92B 0.9800
C92 H92C 0.9800
C93 H93A 0.9800
C93 H93B 0.9800
C93 H93C 0.9800

loop_
_geom_torsion_atom_site_label_1
_geom_torsion_atom_site_label_2
_geom_torsion_atom_site_label_3
_geom_torsion_atom_site_label_4
_geom_torsion
C33 Ru1 C1 C2 82.75(17)
C34 Ru1 C1 C2 60.0(3)
C35 Ru1 C1 C2 177.8(2)
C31 Ru1 C1 C2 159.56(15)
C32 Ru1 C1 C2 121.72(16)
C12 Ru1 C1 C2 -99.78(17)
C3 Ru1 C1 C2 -27.88(15)
C3A Ru1 C1 C2 -64.11(16)
C11B Ru1 C1 C2 -130.3(2)
C33 Ru1 C1 C11B -146.91(15)
C34 Ru1 C1 C11B -169.7(2)
C35 Ru1 C1 C11B -51.9(3)
C31 Ru1 C1 C11B -70.10(18)
C32 Ru1 C1 C11B -107.94(16)
C2 Ru1 C1 C11B 130.3(2)
C12 Ru1 C1 C11B 30.56(15)
C3 Ru1 C1 C11B 102.46(17)
C3A Ru1 C1 C11B 66.23(16)
C11B C1 C2 C3 -2.6(4)
Ru1 C1 C2 C3 54.4(2)
C11B C1 C2 Ru1 -57.0(2)
C33 Ru1 C2 C1 -113.95(16)
C34 Ru1 C2 C1 -153.19(15)
C35 Ru1 C2 C1 -177.4(3)
C31 Ru1 C2 C1 -44.8(3)
C32 Ru1 C2 C1 -73.56(18)
C12 Ru1 C2 C1 67.16(15)
C3 Ru1 C2 C1 134.4(2)
C3A Ru1 C2 C1 104.67(17)
C11B Ru1 C2 C1 30.15(15)
C33 Ru1 C2 C3 111.61(16)
C34 Ru1 C2 C3 72.36(18)
C35 Ru1 C2 C3 48.2(4)
C31 Ru1 C2 C3 -179.2(2)
C32 Ru1 C2 C3 151.99(15)
C1 Ru1 C2 C3 -134.4(2)
C12 Ru1 C2 C3 -67.29(15)
C3A Ru1 C2 C3 -29.78(15)
C11B Ru1 C2 C3 -104.30(16)
C1 C2 C3 C3A 1.3(4)
Ru1 C2 C3 C3A 55.1(2)
C1 C2 C3 Ru1 -53.8(2)
C33 Ru1 C3 C3A 145.10(16)
C34 Ru1 C3 C3A 103.99(16)
C35 Ru1 C3 C3A 66.31(19)
C31 Ru1 C3 C3A 48.3(5)
C32 Ru1 C3 C3A 175.05(18)
C2 Ru1 C3 C3A -130.2(2)
C1 Ru1 C3 C3A -102.33(17)
C12 Ru1 C3 C3A -30.54(15)
C11B Ru1 C3 C3A -65.38(16)
C33 Ru1 C3 C2 -84.65(17)
C34 Ru1 C3 C2 -125.77(16)
C35 Ru1 C3 C2 -163.45(15)
C31 Ru1 C3 C2 178.5(4)
C32 Ru1 C3 C2 -54.7(3)
C1 Ru1 C3 C2 27.92(15)
C12 Ru1 C3 C2 99.71(17)
C3A Ru1 C3 C2 130.2(2)
C11B Ru1 C3 C2 64.86(15)
C4A C5 C6 C7 0.0(5)
C5 C6 C7 C7A 0.4(5)
C28 O1 C9 C8 2.5(4)
C28 O1 C9 C10 -177.4(2)
C7B C8 C9 O1 179.2(2)
C7B C8 C9 C10 -0.9(4)
C29 O2 C10 C11 -6.2(4)
C29 O2 C10 C9 173.6(2)
O1 C9 C10 O2 1.1(3)
C8 C9 C10 O2 -178.8(2)
O1 C9 C10 C11 -179.1(2)
C8 C9 C10 C11 1.0(4)
O2 C10 C11 C11A 179.6(2)
C9 C10 C11 C11A -0.2(4)
C2 C3 C3A C12 1.1(4)
Ru1 C3 C3A C12 55.1(2)
C2 C3 C3A C4 178.8(3)
Ru1 C3 C3A C4 -127.2(3)
C2 C3 C3A Ru1 -54.0(2)
C4A C4 C3A C3 179.7(3)
C4A C4 C3A C12 -2.4(3)
C4A C4 C3A Ru1 76.6(3)
C33 Ru1 C3A C3 -58.9(2)
C34 Ru1 C3A C3 -90.42(17)
C35 Ru1 C3A C3 -131.75(16)
C31 Ru1 C3A C3 -166.67(16)
C2 Ru1 C3A C3 30.52(16)
C1 Ru1 C3A C3 67.34(16)
C12 Ru1 C3A C3 129.5(2)
C11B Ru1 C3A C3 104.25(17)
C33 Ru1 C3A C12 171.61(15)
C34 Ru1 C3A C12 140.05(15)
C35 Ru1 C3A C12 98.72(16)
C31 Ru1 C3A C12 63.8(2)
C2 Ru1 C3A C12 -99.01(17)
C1 Ru1 C3A C12 -62.19(15)
C3 Ru1 C3A C12 -129.5(2)
C11B Ru1 C3A C12 -25.28(14)
C33 Ru1 C3A C4 74.0(3)
C34 Ru1 C3A C4 42.4(3)
C35 Ru1 C3A C4 1.1(3)
C31 Ru1 C3A C4 -33.8(3)
C2 Ru1 C3A C4 163.4(3)
C1 Ru1 C3A C4 -159.8(2)
C12 Ru1 C3A C4 -97.6(3)
C3 Ru1 C3A C4 132.8(3)
C11B Ru1 C3A C4 -122.9(2)
C6 C5 C4A C13 -0.4(4)
C6 C5 C4A C4 -179.2(3)
C3A C4 C4A C5 -179.6(3)
C3A C4 C4A C13 1.6(3)
C5 C4A C13 C7A 0.4(4)
C4 C4A C13 C7A 179.5(3)
C5 C4A C13 C12 -179.3(2)
C4 C4A C13 C12 -0.2(3)
C4A C13 C7A C7 0.0(4)
C12 C13 C7A C7 179.7(3)
C4A C13 C7A C7B 179.3(3)
C12 C13 C7A C7B -1.1(4)
C6 C7 C7A C13 -0.4(4)
C6 C7 C7A C7B -179.6(3)
C9 C8 C7B C11A 0.1(4)
C9 C8 C7B C7A 179.6(2)
C13 C7A C7B C8 179.8(2)
C7 C7A C7B C8 -1.0(4)
C13 C7A C7B C11A -0.7(4)
C7 C7A C7B C11A 178.4(3)
C10 C11 C11A C7B -0.6(4)
C10 C11 C11A C11B 178.8(2)
C8 C7B C11A C11 0.7(4)
C7A C7B C11A C11 -178.8(2)
C8 C7B C11A C11B -178.7(2)
C7A C7B C11A C11B 1.8(4)
C2 C1 C11B C12 1.3(3)
Ru1 C1 C11B C12 -54.4(2)
C2 C1 C11B C11A 179.4(2)
Ru1 C1 C11B C11A 123.7(3)
C2 C1 C11B Ru1 55.7(2)
C11 C11A C11B C12 179.5(2)
C7B C11A C11B C12 -1.0(4)
C11 C11A C11B C1 1.5(4)
C7B C11A C11B C1 -179.1(2)
C11 C11A C11B Ru1 94.9(3)
C7B C11A C11B Ru1 -85.7(3)
C33 Ru1 C11B C12 -172.37(16)
C34 Ru1 C11B C12 -70.1(4)
C35 Ru1 C11B C12 -71.82(19)
C31 Ru1 C11B C12 -106.36(16)
C32 Ru1 C11B C12 -146.21(15)
C2 Ru1 C11B C12 98.28(17)
C1 Ru1 C11B C12 128.6(2)
C3 Ru1 C11B C12 61.50(16)
C3A Ru1 C11B C12 25.64(15)
C33 Ru1 C11B C1 59.0(2)
C34 Ru1 C11B C1 161.3(4)
C35 Ru1 C11B C1 159.58(16)
C31 Ru1 C11B C1 125.04(16)
C32 Ru1 C11B C1 85.20(17)
C2 Ru1 C11B C1 -30.32(15)
C12 Ru1 C11B C1 -128.6(2)
C3 Ru1 C11B C1 -67.10(16)
C3A Ru1 C11B C1 -102.96(17)
C33 Ru1 C11B C11A -64.4(3)
C34 Ru1 C11B C11A 37.9(5)
C35 Ru1 C11B C11A 36.2(3)
C31 Ru1 C11B C11A 1.7(2)
C32 Ru1 C11B C11A -38.2(3)
C2 Ru1 C11B C11A -153.7(3)
C1 Ru1 C11B C11A -123.4(3)
C12 Ru1 C11B C11A 108.0(3)
C3 Ru1 C11B C11A 169.5(2)
C3A Ru1 C11B C11A 133.7(2)
C1 C11B C12 C3A 1.1(4)
C11A C11B C12 C3A -177.2(2)
Ru1 C11B C12 C3A -52.9(2)
C1 C11B C12 C13 177.6(2)
C11A C11B C12 C13 -0.7(4)
Ru1 C11B C12 C13 123.6(2)
C1 C11B C12 Ru1 54.0(2)
C11A C11B C12 Ru1 -124.3(2)
C3 C3A C12 C11B -2.4(4)
C4 C3A C12 C11B 179.3(2)
Ru1 C3A C12 C11B 53.2(2)
C3 C3A C12 C13 -179.2(2)
C4 C3A C12 C13 2.4(3)
Ru1 C3A C12 C13 -123.6(2)
C3 C3A C12 Ru1 -55.6(2)
C4 C3A C12 Ru1 126.05(19)
C7A C13 C12 C11B 1.8(4)
C4A C13 C12 C11B -178.4(2)
C7A C13 C12 C3A 178.8(2)
C4A C13 C12 C3A -1.4(3)
C7A C13 C12 Ru1 95.7(3)
C4A C13 C12 Ru1 -84.6(3)
C34 Ru1 C12 C11B 160.99(16)
C35 Ru1 C12 C11B 126.82(16)
C31 Ru1 C12 C11B 85.76(17)
C32 Ru1 C12 C11B 52.9(2)
C2 Ru1 C12 C11B -69.64(16)
C1 Ru1 C12 C11B -31.44(15)
C3 Ru1 C12 C11B -107.78(17)
C3A Ru1 C12 C11B -138.1(2)
C34 Ru1 C12 C3A -60.9(2)
C35 Ru1 C12 C3A -95.07(16)
C31 Ru1 C12 C3A -136.12(15)
C32 Ru1 C12 C3A -169.00(15)
C2 Ru1 C12 C3A 68.48(16)
C1 Ru1 C12 C3A 106.67(17)
C3 Ru1 C12 C3A 30.34(15)
C11B Ru1 C12 C3A 138.1(2)
C34 Ru1 C12 C13 41.8(3)
C35 Ru1 C12 C13 7.6(3)
C31 Ru1 C12 C13 -33.5(3)
C32 Ru1 C12 C13 -66.3(3)
C2 Ru1 C12 C13 171.1(3)
C1 Ru1 C12 C13 -150.7(3)
C3 Ru1 C12 C13 133.0(3)
C3A Ru1 C12 C13 102.7(3)
C11B Ru1 C12 C13 -119.2(3)
C33 Ru1 C31 C35 -80.56(16)
C34 Ru1 C31 C35 -37.51(15)
C32 Ru1 C31 C35 -118.0(2)
C2 Ru1 C31 C35 -159.5(2)
C1 Ru1 C31 C35 169.82(14)
C12 Ru1 C31 C35 96.12(16)
C3 Ru1 C31 C35 22.6(5)
C3A Ru1 C31 C35 60.8(2)
C11B Ru1 C31 C35 133.68(15)
C33 Ru1 C31 C32 37.44(15)
C34 Ru1 C31 C32 80.49(17)
C35 Ru1 C31 C32 118.0(2)
C2 Ru1 C31 C32 -41.5(3)
C1 Ru1 C31 C32 -72.18(18)
C12 Ru1 C31 C32 -145.88(15)
C3 Ru1 C31 C32 140.6(4)
C3A Ru1 C31 C32 178.83(14)
C11B Ru1 C31 C32 -108.32(16)
C33 Ru1 C31 C36 158.3(3)
C34 Ru1 C31 C36 -158.6(3)
C35 Ru1 C31 C36 -121.1(3)
C32 Ru1 C31 C36 120.9(3)
C2 Ru1 C31 C36 79.3(3)
C1 Ru1 C31 C36 48.7(3)
C12 Ru1 C31 C36 -25.0(3)
C3 Ru1 C31 C36 -98.5(5)
C3A Ru1 C31 C36 -60.3(3)
C11B Ru1 C31 C36 12.5(3)
C35 C31 C32 C33 1.1(3)
C36 C31 C32 C33 179.8(2)
Ru1 C31 C32 C33 -60.20(17)
C35 C31 C32 C37 -176.8(2)
C36 C31 C32 C37 1.8(4)
Ru1 C31 C32 C37 121.8(3)
C35 C31 C32 Ru1 61.35(18)
C36 C31 C32 Ru1 -120.0(3)
C34 Ru1 C32 C33 37.76(15)
C35 Ru1 C32 C33 80.78(16)
C31 Ru1 C32 C33 118.1(2)
C2 Ru1 C32 C33 -80.74(17)
C1 Ru1 C32 C33 -118.03(15)
C12 Ru1 C32 C33 172.43(15)
C3 Ru1 C32 C33 -45.2(3)
C11B Ru1 C32 C33 -156.80(15)
C33 Ru1 C32 C31 -118.1(2)
C34 Ru1 C32 C31 -80.37(17)
C35 Ru1 C32 C31 -37.35(16)
C2 Ru1 C32 C31 161.13(15)
C1 Ru1 C32 C31 123.84(16)
C12 Ru1 C32 C31 54.3(2)
C3 Ru1 C32 C31 -163.38(19)
C11B Ru1 C32 C31 85.06(17)
C33 Ru1 C32 C37 121.6(3)
C34 Ru1 C32 C37 159.4(3)
C35 Ru1 C32 C37 -157.6(3)
C31 Ru1 C32 C37 -120.3(3)
C2 Ru1 C32 C37 40.9(3)
C1 Ru1 C32 C37 3.6(3)
C12 Ru1 C32 C37 -66.0(3)
C3 Ru1 C32 C37 76.4(3)
C11B Ru1 C32 C37 -35.2(3)
C31 C32 C33 C34 -1.1(3)
C37 C32 C33 C34 176.8(3)
Ru1 C32 C33 C34 -61.99(17)
C31 C32 C33 C38 -177.6(2)
C37 C32 C33 C38 0.3(4)
Ru1 C32 C33 C38 121.5(3)
C31 C32 C33 Ru1 60.88(17)
C37 C32 C33 Ru1 -121.2(3)
C34 Ru1 C33 C32 -117.8(2)
C35 Ru1 C33 C32 -79.97(17)
C31 Ru1 C33 C32 -37.42(15)
C2 Ru1 C33 C32 116.96(16)
C1 Ru1 C33 C32 77.31(17)
C3 Ru1 C33 C32 156.72(15)
C3A Ru1 C33 C32 -168.12(16)
C11B Ru1 C33 C32 40.8(2)
C35 Ru1 C33 C34 37.81(16)
C31 Ru1 C33 C34 80.36(17)
C32 Ru1 C33 C34 117.8(2)
C2 Ru1 C33 C34 -125.26(16)
C1 Ru1 C33 C34 -164.91(15)
C3 Ru1 C33 C34 -85.50(17)
C3A Ru1 C33 C34 -50.3(2)
C11B Ru1 C33 C34 158.54(17)
C34 Ru1 C33 C38 120.8(3)
C35 Ru1 C33 C38 158.6(3)
C31 Ru1 C33 C38 -158.9(3)
C32 Ru1 C33 C38 -121.5(3)
C2 Ru1 C33 C38 -4.5(3)
C1 Ru1 C33 C38 -44.1(3)
C3 Ru1 C33 C38 35.3(3)
C3A Ru1 C33 C38 70.4(3)
C11B Ru1 C33 C38 -80.7(3)
C32 C33 C34 C35 0.7(3)
C38 C33 C34 C35 177.2(2)
Ru1 C33 C34 C35 -61.82(17)
C32 C33 C34 C39 -174.9(2)
C38 C33 C34 C39 1.7(4)
Ru1 C33 C34 C39 122.7(3)
C32 C33 C34 Ru1 62.47(17)
C38 C33 C34 Ru1 -121.0(3)
C35 Ru1 C34 C33 -117.5(2)
C31 Ru1 C34 C33 -80.35(16)
C32 Ru1 C34 C33 -37.57(15)
C2 Ru1 C34 C33 73.62(18)
C1 Ru1 C34 C33 32.8(3)
C12 Ru1 C34 C33 -175.00(14)
C3 Ru1 C34 C33 111.37(16)
C3A Ru1 C34 C33 150.31(15)
C11B Ru1 C34 C33 -119.6(4)
C33 Ru1 C34 C35 117.5(2)
C31 Ru1 C34 C35 37.15(16)
C32 Ru1 C34 C35 79.94(17)
C2 Ru1 C34 C35 -168.88(15)
C1 Ru1 C34 C35 150.3(2)
C12 Ru1 C34 C35 -57.5(2)
C3 Ru1 C34 C35 -131.12(16)
C3A Ru1 C34 C35 -92.19(17)
C11B Ru1 C34 C35 -2.1(5)
C33 Ru1 C34 C39 -120.7(3)
C35 Ru1 C34 C39 121.8(3)
C31 Ru1 C34 C39 159.0(3)
C32 Ru1 C34 C39 -158.2(3)
C2 Ru1 C34 C39 -47.0(3)
C1 Ru1 C34 C39 -87.9(3)
C12 Ru1 C34 C39 64.3(3)
C3 Ru1 C34 C39 -9.3(3)
C3A Ru1 C34 C39 29.6(3)
C11B Ru1 C34 C39 119.7(4)
C32 C31 C35 C34 -0.8(3)
C36 C31 C35 C34 -179.4(2)
Ru1 C31 C35 C34 60.57(17)
C32 C31 C35 C40 177.1(2)
C36 C31 C35 C40 -1.5(4)
Ru1 C31 C35 C40 -121.6(3)
C32 C31 C35 Ru1 -61.32(17)
C36 C31 C35 Ru1 120.0(3)
C33 C34 C35 C31 0.1(3)
C39 C34 C35 C31 175.6(2)
Ru1 C34 C35 C31 -61.08(18)
C33 C34 C35 C40 -177.8(3)
C39 C34 C35 C40 -2.3(4)
Ru1 C34 C35 C40 121.1(3)
C33 C34 C35 Ru1 61.15(17)
C39 C34 C35 Ru1 -123.4(3)
C33 Ru1 C35 C31 80.41(16)
C34 Ru1 C35 C31 118.3(2)
C32 Ru1 C35 C31 37.56(15)
C2 Ru1 C35 C31 150.2(3)
C1 Ru1 C35 C31 -25.2(3)
C12 Ru1 C35 C31 -99.16(16)
C3 Ru1 C35 C31 -173.62(14)
C3A Ru1 C35 C31 -138.35(15)
C11B Ru1 C35 C31 -62.34(19)
C33 Ru1 C35 C34 -37.87(15)
C31 Ru1 C35 C34 -118.3(2)
C32 Ru1 C35 C34 -80.73(16)
C2 Ru1 C35 C34 31.9(4)
C1 Ru1 C35 C34 -143.4(3)
C12 Ru1 C35 C34 142.55(15)
C3 Ru1 C35 C34 68.09(19)
C3A Ru1 C35 C34 103.36(16)
C11B Ru1 C35 C34 179.37(14)
C33 Ru1 C35 C40 -159.4(3)
C34 Ru1 C35 C40 -121.6(3)
C31 Ru1 C35 C40 120.1(3)
C32 Ru1 C35 C40 157.7(3)
C2 Ru1 C35 C40 -89.6(4)
C1 Ru1 C35 C40 95.0(4)
C12 Ru1 C35 C40 21.0(3)
C3 Ru1 C35 C40 -53.5(3)
C3A Ru1 C35 C40 -18.2(3)
C11B Ru1 C35 C40 57.8(3)
C32 C33 C38 O3 105.4(3)
C34 C33 C38 O3 -70.6(3)
Ru1 C33 C38 O3 -162.0(2)
